data_7700169
loop_
_publ_author_name
'McPherson, James N.'
'Abad Galan, Laura'
'Iranmanesh, Hasti'
'Massi, Massimiliano'
'Colbran, Stephen B.'

_publ_section_title
;
 Synthesis and structural, redox and photophysical properties of
 tris-(2,5-di(2-pyridyl)pyrrolide) lanthanide complexes.
;
_journal_issue 25
_journal_name_full 'Dalton transactions (Cambridge, England : 2003)'
_journal_page_first 9365
_journal_page_last 9375
_journal_paper_doi 10.1039/c9dt01262a
_journal_volume 48
_journal_year 2019
_chemical_formula_moiety '2(C51 H42 Eu N9 O6), H2 O'
_chemical_formula_sum 'C102 H86 Eu2 N18 O13'
_chemical_formula_weight 2075.80
_space_group_crystal_system monoclinic
_space_group_IT_number 14
_space_group_name_Hall '-P 2yn'
_space_group_name_H-M_alt 'P 1 21/n 1'
_symmetry_space_group_name_Hall '-P 2yn'
_symmetry_space_group_name_H-M 'P 1 21/n 1'
_atom_sites_solution_hydrogens mixed
_atom_sites_solution_primary dual
_audit_creation_date 2019-04-24
_audit_creation_method
;
Olex2 1.2
(compiled 2018.05.29 svn.r3508 for OlexSys, GUI svn.r5506)
;
_audit_update_record
;
2019-04-24 deposited with the CCDC.    2019-05-24 downloaded from the CCDC.
;
_cell_angle_alpha 90
_cell_angle_beta 90.717(2)
_cell_angle_gamma 90
_cell_formula_units_Z 2
_cell_length_a 17.3254(12)
_cell_length_b 13.3245(9)
_cell_length_c 19.4895(13)
_cell_measurement_reflns_used 9897
_cell_measurement_temperature 100
_cell_measurement_theta_max 26.98
_cell_measurement_theta_min 2.59
_cell_volume 4498.8(5)
_computing_cell_refinement 'SAINT v8.37A (Bruker, 2015)'
_computing_data_collection '<i>APEX3 </i>(Bruker, 2015)'
_computing_data_reduction 'SAINT v8.37A (Bruker, 2015)'
_computing_molecular_graphics 'Olex2 (Dolomanov et al., 2009)'
_computing_publication_material 'Olex2 (Dolomanov et al., 2009)'
_computing_structure_refinement 'ShelXL (Sheldrick, 2015)'
_computing_structure_solution 'ShelXT (Sheldrick, 2015)'
_diffrn_ambient_temperature 99.95
_diffrn_detector_type 'Photon II detector'
_diffrn_measured_fraction_theta_full 0.999
_diffrn_measured_fraction_theta_max 0.999
_diffrn_measurement_device_type 'Bruker D8 Quest'
_diffrn_measurement_method '\f scans, and \w scans with \k offsets'
_diffrn_radiation_type MoK\a
_diffrn_radiation_wavelength 0.71073
_diffrn_reflns_av_R_equivalents 0.1555
_diffrn_reflns_av_unetI/netI 0.0539
_diffrn_reflns_Laue_measured_fraction_full 0.999
_diffrn_reflns_Laue_measured_fraction_max 0.999
_diffrn_reflns_limit_h_max 20
_diffrn_reflns_limit_h_min -20
_diffrn_reflns_limit_k_max 15
_diffrn_reflns_limit_k_min -15
_diffrn_reflns_limit_l_max 23
_diffrn_reflns_limit_l_min -23
_diffrn_reflns_number 146595
_diffrn_reflns_point_group_measured_fraction_full 0.999
_diffrn_reflns_point_group_measured_fraction_max 0.999
_diffrn_reflns_theta_full 25.027
_diffrn_reflns_theta_max 25.027
_diffrn_reflns_theta_min 2.200
_diffrn_source 'Incoated I\mS 3.0 Microfocus source'
_diffrn_standards_number 0
_exptl_absorpt_coefficient_mu 1.458
_exptl_absorpt_correction_T_max 0.7456
_exptl_absorpt_correction_T_min 0.6291
_exptl_absorpt_correction_type multi-scan
_exptl_absorpt_process_details 'SADABS (Bruker, 2016)'
_exptl_crystal_colour 'clear yellow'
_exptl_crystal_colour_lustre clear
_exptl_crystal_colour_primary yellow
_exptl_crystal_density_diffrn 1.532
_exptl_crystal_description plate
_exptl_crystal_F_000 2108
_exptl_crystal_preparation Luminescent
_exptl_crystal_size_max 0.1
_exptl_crystal_size_mid 0.04
_exptl_crystal_size_min 0.01
_refine_diff_density_max 0.945
_refine_diff_density_min -0.849
_refine_diff_density_rms 0.116
_refine_ls_extinction_method none
_refine_ls_goodness_of_fit_ref 1.075
_refine_ls_hydrogen_treatment constr
_refine_ls_matrix_type full
_refine_ls_number_parameters 652
_refine_ls_number_reflns 7935
_refine_ls_number_restraints 37
_refine_ls_restrained_S_all 1.076
_refine_ls_R_factor_all 0.0859
_refine_ls_R_factor_gt 0.0479
_refine_ls_shift/su_max 0.001
_refine_ls_shift/su_mean 0.000
_refine_ls_structure_factor_coef Fsqd
_refine_ls_weighting_details 'w=1/[\s^2^(Fo^2^)+(0.0486P)^2^+13.5680P] where P=(Fo^2^+2Fc^2^)/3'
_refine_ls_weighting_scheme calc
_refine_ls_wR_factor_gt 0.1049
_refine_ls_wR_factor_ref 0.1252
_reflns_Friedel_coverage 0.000
_reflns_number_gt 5611
_reflns_number_total 7935
_reflns_threshold_expression 'I > 2\s(I)'
_cod_data_source_file c9dt01262a2.cif
_cod_data_source_block james_eu_june18_0m_a
_cod_depositor_comments
;
The following automatic conversions were performed:

'_exptl_absorpt_correction_type' value 'Multi-scan' changed to
'multi-scan' according to
/home/data/users/saulius/crontab/automatic-downloads/rss-feeds/RSC/lib/dictionaries/cif_core.dic
dictionary named 'cif_core.dic' version 2.4.2 from 2011-04-26.

Automatic conversion script
Id: cif_fix_values 4973 2017-02-22 13:04:09Z antanas 

 Adding full bibliography for 7700168--7700170.cif.
;
_cod_database_code 7700169
_shelx_shelxl_version_number 2018/3
_shelx_space_group_comment
;
The symmetry employed for this shelxl refinement is uniquely defined
by the following loop, which should always be used as a source of
symmetry information in preference to the above space-group names.
They are only intended as comments.
;
_olex2_refinement_description
;
1. Fixed Uiso
 At 1.2 times of:
  All C(H) groups
 At 1.5 times of:
  All C(H,H,H) groups, All O(H,H) groups
2. Restrained distances
 O1C-C8C = O1C'-C8C'
 1.2 with sigma of 0.02
 O2C'-C8C' = O2C-C8C
 1.35 with sigma of 0.02
 C9C'-O2C' = C9C-O2C
 1.47 with sigma of 0.02
 C8C'-C9C'
 2.36 with sigma of 0.04
3. Uiso/Uaniso restraints and constraints
Uanis(C8C') = Uanis(C8C)
4. Rigid body (RIGU) restrains
 C8C, O1C, O2C, C9C, C9C', O2C', C8C', O1C'
 with sigma for 1-2 distances of 0.002 and sigma for 1-3 distances of 0.002
5. Others
 Fixed Sof: O2C'(0.4) C8C(0.6) C8C'(0.4) O1C'(0.4) C9C'(0.4) H9CA(0.4)
 H9CB(0.4) H9CC(0.4) O1(0.5) H1D(0.5) H1E(0.5) O2C(0.6) O1C(0.6) C9C(0.6)
 H9CD(0.6) H9CE(0.6) H9CF(0.6)
6.a Free rotating group:
 O1(H1D,H1E)
6.b Aromatic/amide H refined with riding coordinates:
 C1A(H1A), C17B(H17B), C14A(H14A), C17A(H17A), C4A(H4A), C2A(H2A), C1C(H1C),
 C4C(H4C), C2C(H2C), C16B(H16B), C17C(H17C), C14B(H14B), C15A(H15A), C1B(H1B),
 C3C(H3C), C16A(H16A), C15C(H15C), C14C(H14C), C16C(H16C), C15B(H15B), C3A(H3A),
  C4B(H4B), C2B(H2B), C3B(H3B)
6.c Idealised Me refined with riding coordinates:
 C9C(H9CD,H9CE,H9CF)
6.d Idealised Me refined as rotating group:
 C11B(H11A,H11B,H11C), C11C(H11D,H11E,H11F), C11A(H11G,H11H,H11I), C9B(H9BA,
 H9BB,H9BC), C9A(H9AA,H9AB,H9AC), C9C'(H9CA,H9CB,H9CC)
;
_olex2_submission_special_instructions 'No special instructions were received'

loop_
_space_group_symop_operation_xyz
'x, y, z'
'-x+1/2, y+1/2, -z+1/2'
'-x, -y, -z'
'x-1/2, -y-1/2, z-1/2'

loop_
_atom_site_label
_atom_site_type_symbol
_atom_site_fract_x
_atom_site_fract_y
_atom_site_fract_z
_atom_site_U_iso_or_equiv
_atom_site_adp_type
_atom_site_occupancy
_atom_site_site_symmetry_order
_atom_site_calc_flag
_atom_site_refinement_flags_posn
_atom_site_refinement_flags_adp
_atom_site_refinement_flags_occupancy
_atom_site_disorder_assembly
_atom_site_disorder_group
Eu01 Eu 0.30699(2) 0.32494(2) 0.45987(2) 0.03374(11) Uani 1 1 d . . . . .
N3B N 0.4563(3) 0.2888(4) 0.4502(3) 0.0421(13) Uani 1 1 d . . . . .
N1C N 0.3585(4) 0.4153(4) 0.5730(3) 0.0450(14) Uani 1 1 d . . . . .
N3A N 0.2978(3) 0.1578(4) 0.3879(3) 0.0402(13) Uani 1 1 d . . . . .
N2C N 0.2213(3) 0.4434(4) 0.5132(3) 0.0419(13) Uani 1 1 d . . . . .
N2B N 0.3596(3) 0.1942(4) 0.5333(3) 0.0394(13) Uani 1 1 d . . . . .
N2A N 0.3342(3) 0.3365(4) 0.3382(2) 0.0347(12) Uani 1 1 d . . . . .
N1B N 0.2095(3) 0.2215(4) 0.5392(3) 0.0459(14) Uani 1 1 d . . . . .
N1A N 0.3446(3) 0.5059(4) 0.4100(3) 0.0422(13) Uani 1 1 d . . . . .
O2B O 0.4171(4) -0.0238(4) 0.7083(3) 0.083(2) Uani 1 1 d . . . . .
N3C N 0.1738(3) 0.3604(5) 0.3972(3) 0.0480(15) Uani 1 1 d . . . . .
C6A C 0.3557(4) 0.4197(5) 0.3034(3) 0.0411(16) Uani 1 1 d . . . . .
C5A C 0.3488(4) 0.5150(5) 0.3404(3) 0.0421(16) Uani 1 1 d . . . . .
C12B C 0.4351(4) 0.1631(5) 0.5340(3) 0.0387(15) Uani 1 1 d . . . . .
O1A O 0.4428(4) 0.5365(6) 0.1965(3) 0.090(2) Uani 1 1 d . . . . .
C13B C 0.4856(4) 0.2066(5) 0.4833(3) 0.0416(16) Uani 1 1 d . . . . .
O1B O 0.2936(4) -0.0358(5) 0.6740(3) 0.0819(18) Uani 1 1 d . . . . .
C13C C 0.1301(4) 0.4385(5) 0.4194(3) 0.0466(17) Uani 1 1 d . . . . .
C6B C 0.3233(4) 0.1452(5) 0.5839(3) 0.0411(16) Uani 1 1 d . . . . .
C1A C 0.3373(4) 0.5904(5) 0.4468(4) 0.0505(18) Uani 1 1 d . . . . .
H1A H 0.335941 0.585134 0.495432 0.061 Uiso 1 1 calc R . . . .
C13A C 0.3200(4) 0.1599(5) 0.3211(3) 0.0444(17) Uani 1 1 d . . . . .
O2A O 0.4058(4) 0.4204(5) 0.1210(3) 0.089(2) Uani 1 1 d . . . . .
C12A C 0.3418(4) 0.2567(5) 0.2948(3) 0.0411(16) Uani 1 1 d . . . . .
C17B C 0.5015(4) 0.3344(6) 0.4039(3) 0.0503(18) Uani 1 1 d . . . . .
H17B H 0.481198 0.391289 0.380410 0.060 Uiso 1 1 calc R . . . .
C5C C 0.3047(5) 0.4623(5) 0.6116(3) 0.0500(18) Uani 1 1 d . . . . .
C7B C 0.3760(5) 0.0805(5) 0.6179(3) 0.0476(18) Uani 1 1 d . . . . .
C12C C 0.1565(4) 0.4847(5) 0.4825(4) 0.0507(18) Uani 1 1 d . . . . .
C10B C 0.4484(4) 0.0941(5) 0.5881(4) 0.0476(18) Uani 1 1 d . . . . .
C14A C 0.3193(5) 0.0698(6) 0.2831(4) 0.058(2) Uani 1 1 d . . . . .
H14A H 0.335848 0.070105 0.236852 0.069 Uiso 1 1 calc R . . . .
C6C C 0.2361(5) 0.4928(5) 0.5727(3) 0.0488(18) Uani 1 1 d . . . . .
C17A C 0.2757(4) 0.0699(5) 0.4154(4) 0.0454(17) Uani 1 1 d . . . . .
H17A H 0.261690 0.069002 0.462396 0.055 Uiso 1 1 calc R . . . .
C7A C 0.3783(4) 0.3922(6) 0.2360(3) 0.0507(19) Uani 1 1 d . . . . .
C10A C 0.3691(4) 0.2879(6) 0.2303(3) 0.0501(18) Uani 1 1 d . . . . .
C4A C 0.3434(4) 0.6084(5) 0.3090(4) 0.0523(19) Uani 1 1 d . . . . .
H4A H 0.346623 0.613308 0.260538 0.063 Uiso 1 1 calc R . . . .
C5B C 0.2414(4) 0.1676(5) 0.5911(4) 0.0517(18) Uani 1 1 d . . . . .
C2A C 0.3314(5) 0.6845(5) 0.4176(4) 0.063(2) Uani 1 1 d . . . . .
H2A H 0.326046 0.742561 0.445440 0.075 Uiso 1 1 calc R . . . .
C1C C 0.4259(5) 0.3905(6) 0.6034(4) 0.0536(19) Uani 1 1 d . . . . .
H1C H 0.463937 0.358132 0.576562 0.064 Uiso 1 1 calc R . . . .
C10C C 0.1304(5) 0.5658(6) 0.5225(4) 0.066(2) Uani 1 1 d . . . . .
C4C C 0.3169(5) 0.4785(6) 0.6808(4) 0.066(2) Uani 1 1 d . . . . .
H4C H 0.277678 0.507742 0.708007 0.079 Uiso 1 1 calc R . . . .
C2C C 0.4427(5) 0.4094(6) 0.6712(4) 0.065(2) Uani 1 1 d . . . . .
H2C H 0.491844 0.393498 0.690379 0.078 Uiso 1 1 calc R . . . .
C7C C 0.1798(6) 0.5707(6) 0.5799(4) 0.067(2) Uani 1 1 d . . . . .
C8B C 0.3577(5) 0.0055(6) 0.6698(4) 0.060(2) Uani 1 1 d . . . . .
C16B C 0.5750(4) 0.3040(6) 0.3884(4) 0.057(2) Uani 1 1 d . . . . .
H16B H 0.605469 0.340631 0.356903 0.069 Uiso 1 1 calc R . . . .
C17C C 0.1491(4) 0.3089(7) 0.3426(3) 0.059(2) Uani 1 1 d . . . . .
H17C H 0.179507 0.253737 0.327868 0.071 Uiso 1 1 calc R . . . .
C14B C 0.5586(4) 0.1697(6) 0.4672(4) 0.0565(19) Uani 1 1 d . . . . .
H14B H 0.577617 0.110550 0.488764 0.068 Uiso 1 1 calc R . . . .
C15A C 0.2952(5) -0.0172(6) 0.3119(4) 0.061(2) Uani 1 1 d . . . . .
H15A H 0.294224 -0.077113 0.285441 0.073 Uiso 1 1 calc R . . . .
C1B C 0.1337(5) 0.2414(6) 0.5414(4) 0.064(2) Uani 1 1 d . . . . .
H1B H 0.111141 0.277372 0.504179 0.077 Uiso 1 1 calc R . . . .
C11B C 0.5264(4) 0.0477(6) 0.6074(4) 0.063(2) Uani 1 1 d . . . . .
H11A H 0.542616 0.001914 0.570934 0.094 Uiso 1 1 calc GR . . . .
H11B H 0.521762 0.010419 0.650484 0.094 Uiso 1 1 calc GR . . . .
H11C H 0.564929 0.101025 0.613109 0.094 Uiso 1 1 calc GR . . . .
C3C C 0.3866(6) 0.4517(7) 0.7099(4) 0.076(3) Uani 1 1 d . . . . .
H3C H 0.395754 0.462897 0.757500 0.091 Uiso 1 1 calc R . . . .
C16A C 0.2722(4) -0.0193(5) 0.3792(4) 0.057(2) Uani 1 1 d . . . . .
H16A H 0.254640 -0.079530 0.399889 0.069 Uiso 1 1 calc R . . . .
C8A C 0.4116(5) 0.4587(8) 0.1852(4) 0.066(2) Uani 1 1 d . . . . .
C15C C 0.0400(5) 0.4103(7) 0.3266(4) 0.069(2) Uani 1 1 d . . . . .
H15C H -0.005634 0.428146 0.301981 0.082 Uiso 1 1 calc R . . . .
C14C C 0.0627(5) 0.4647(6) 0.3822(4) 0.065(2) Uani 1 1 d . . . . .
H14C H 0.032911 0.520845 0.396132 0.078 Uiso 1 1 calc R . . . .
C16C C 0.0828(4) 0.3300(7) 0.3061(4) 0.064(2) Uani 1 1 d . . . . .
H16C H 0.067263 0.290120 0.267895 0.077 Uiso 1 1 calc R . . . .
C15B C 0.6031(5) 0.2195(7) 0.4196(5) 0.067(2) Uani 1 1 d . . . . .
H15B H 0.652987 0.195124 0.408671 0.080 Uiso 1 1 calc R . . . .
C11C C 0.0612(7) 0.6379(7) 0.5030(5) 0.101(4) Uani 1 1 d . . . . .
H11D H 0.067448 0.662270 0.455988 0.151 Uiso 1 1 calc GR . . . .
H11E H 0.060701 0.695033 0.534684 0.151 Uiso 1 1 calc GR . . . .
H11F H 0.012359 0.601120 0.506334 0.151 Uiso 1 1 calc GR . . . .
C3A C 0.3337(5) 0.6923(6) 0.3470(4) 0.065(2) Uani 1 1 d . . . . .
H3A H 0.328433 0.755797 0.325305 0.078 Uiso 1 1 calc R . . . .
C11A C 0.3863(5) 0.2216(7) 0.1683(4) 0.074(3) Uani 1 1 d . . . . .
H11G H 0.423245 0.169227 0.181717 0.112 Uiso 1 1 calc GR . . . .
H11H H 0.408405 0.262751 0.131751 0.112 Uiso 1 1 calc GR . . . .
H11I H 0.338432 0.190395 0.151630 0.112 Uiso 1 1 calc GR . . . .
C9B C 0.4015(6) -0.1042(7) 0.7571(4) 0.085(3) Uani 1 1 d . . . . .
H9BA H 0.378846 -0.161615 0.732714 0.127 Uiso 1 1 calc GR . . . .
H9BB H 0.365422 -0.080183 0.791731 0.127 Uiso 1 1 calc GR . . . .
H9BC H 0.449894 -0.124861 0.779576 0.127 Uiso 1 1 calc GR . . . .
C4B C 0.1976(6) 0.1429(7) 0.6481(5) 0.084(3) Uani 1 1 d . . . . .
H4B H 0.221048 0.110413 0.686449 0.100 Uiso 1 1 calc R . . . .
C2B C 0.0870(5) 0.2131(7) 0.5940(5) 0.089(3) Uani 1 1 d . . . . .
H2B H 0.033075 0.225872 0.592605 0.107 Uiso 1 1 calc R . . . .
O2C' O 0.1793(14) 0.6351(13) 0.6880(8) 0.112(7) Uani 0.4 1 d D U P A 1
C3B C 0.1213(6) 0.1655(8) 0.6486(5) 0.095(4) Uani 1 1 d . . . . .
H3B H 0.091275 0.148051 0.687343 0.114 Uiso 1 1 calc R . . . .
C8C C 0.1844(10) 0.6409(14) 0.6385(11) 0.079(3) Uani 0.6 1 d D U P B 2
C8C' C 0.1626(19) 0.6591(19) 0.6218(11) 0.079(3) Uani 0.4 1 d D U P A 1
O1C' O 0.1290(15) 0.7355(13) 0.5996(11) 0.129(8) Uani 0.4 1 d D U P A 1
C9A C 0.4356(9) 0.4907(13) 0.0677(6) 0.166(7) Uani 1 1 d . . . . .
H9AA H 0.433289 0.457991 0.022696 0.249 Uiso 1 1 calc GR . . . .
H9AB H 0.489163 0.508556 0.078822 0.249 Uiso 1 1 calc GR . . . .
H9AC H 0.403807 0.551499 0.066739 0.249 Uiso 1 1 calc GR . . . .
C9C' C 0.201(3) 0.7333(19) 0.7214(18) 0.19(2) Uani 0.4 1 d D U P A 1
H9CA H 0.208765 0.784328 0.685960 0.287 Uiso 0.4 1 calc GR . P A 1
H9CB H 0.248541 0.724801 0.748338 0.287 Uiso 0.4 1 calc GR . P A 1
H9CC H 0.159221 0.754771 0.751701 0.287 Uiso 0.4 1 calc GR . P A 1
O1 O 0.2118(10) -0.0912(16) 0.5476(8) 0.131(7) Uani 0.5 1 d . . P . .
H1D H 0.236719 -0.067163 0.583067 0.196 Uiso 0.5 1 d G . P . .
H1E H 0.168195 -0.112226 0.564003 0.196 Uiso 0.5 1 d G . P . .
O2C O 0.1187(8) 0.6920(11) 0.6463(8) 0.112(4) Uani 0.6 1 d D U P B 2
O1C O 0.2414(7) 0.6693(8) 0.6650(6) 0.087(3) Uani 0.6 1 d D U P B 2
C9C C 0.1269(14) 0.7823(19) 0.6897(16) 0.190(14) Uani 0.6 1 d D U P B 2
H9CD H 0.097638 0.837710 0.669033 0.284 Uiso 0.6 1 calc R . P B 2
H9CE H 0.181550 0.800843 0.693285 0.284 Uiso 0.6 1 calc R . P B 2
H9CF H 0.107048 0.768153 0.735554 0.284 Uiso 0.6 1 calc R . P B 2

loop_
_atom_site_aniso_label
_atom_site_aniso_U_11
_atom_site_aniso_U_22
_atom_site_aniso_U_33
_atom_site_aniso_U_23
_atom_site_aniso_U_13
_atom_site_aniso_U_12
Eu01 0.04253(19) 0.03129(17) 0.02740(16) 0.00011(15) -0.00006(12) 0.00117(16)
N3B 0.044(3) 0.044(3) 0.038(3) -0.008(3) -0.002(3) -0.002(3)
N1C 0.064(4) 0.038(3) 0.033(3) -0.007(2) 0.002(3) -0.003(3)
N3A 0.039(3) 0.039(3) 0.043(3) -0.003(2) -0.003(2) -0.001(2)
N2C 0.052(4) 0.033(3) 0.040(3) 0.004(2) 0.006(3) 0.010(3)
N2B 0.040(3) 0.041(3) 0.037(3) 0.002(2) -0.001(2) -0.001(2)
N2A 0.043(3) 0.038(3) 0.024(2) 0.000(2) 0.001(2) 0.003(2)
N1B 0.045(4) 0.038(3) 0.054(4) 0.012(3) 0.011(3) 0.008(3)
N1A 0.054(4) 0.034(3) 0.039(3) 0.001(2) 0.003(3) -0.001(3)
O2B 0.104(5) 0.063(4) 0.081(4) 0.026(3) -0.052(4) -0.004(3)
N3C 0.049(4) 0.058(4) 0.037(3) 0.004(3) 0.004(3) 0.012(3)
C6A 0.043(4) 0.047(4) 0.033(3) 0.010(3) -0.002(3) 0.000(3)
C5A 0.046(4) 0.040(4) 0.040(4) 0.009(3) 0.003(3) -0.001(3)
C12B 0.042(4) 0.035(4) 0.038(3) -0.005(3) -0.011(3) 0.005(3)
O1A 0.096(5) 0.111(6) 0.062(4) 0.030(4) 0.005(3) -0.020(4)
C13B 0.039(4) 0.040(4) 0.045(4) -0.017(3) -0.004(3) 0.001(3)
O1B 0.080(5) 0.097(5) 0.069(4) 0.029(4) 0.002(3) 0.016(4)
C13C 0.048(4) 0.052(4) 0.040(4) 0.016(3) 0.006(3) 0.006(3)
C6B 0.054(4) 0.042(4) 0.027(3) 0.003(3) -0.002(3) 0.001(3)
C1A 0.069(5) 0.037(4) 0.046(4) -0.003(3) 0.002(4) -0.007(4)
C13A 0.042(4) 0.049(4) 0.042(4) -0.016(3) -0.007(3) 0.010(3)
O2A 0.098(5) 0.127(6) 0.044(3) 0.020(3) 0.020(3) 0.015(4)
C12A 0.040(4) 0.045(4) 0.038(4) -0.005(3) 0.000(3) 0.006(3)
C17B 0.052(4) 0.057(5) 0.042(4) -0.008(4) 0.002(3) -0.011(4)
C5C 0.067(5) 0.047(4) 0.036(4) -0.007(3) 0.005(4) -0.010(4)
C7B 0.068(5) 0.038(4) 0.037(4) 0.003(3) -0.014(4) 0.007(3)
C12C 0.058(5) 0.047(4) 0.048(4) 0.017(3) 0.020(4) 0.016(4)
C10B 0.053(5) 0.040(4) 0.049(4) -0.010(3) -0.016(4) 0.005(3)
C14A 0.068(5) 0.054(5) 0.051(4) -0.015(4) -0.015(4) 0.017(4)
C6C 0.068(5) 0.038(4) 0.041(4) -0.007(3) 0.016(4) -0.002(4)
C17A 0.040(4) 0.048(4) 0.048(4) 0.005(3) -0.009(3) 0.002(3)
C7A 0.044(4) 0.077(6) 0.031(4) 0.011(3) 0.005(3) 0.005(4)
C10A 0.041(4) 0.071(5) 0.038(4) -0.005(3) 0.002(3) 0.001(4)
C4A 0.062(5) 0.047(4) 0.049(4) 0.014(4) -0.007(4) 0.000(4)
C5B 0.061(5) 0.048(4) 0.046(4) 0.015(4) 0.009(3) 0.004(4)
C2A 0.073(6) 0.032(4) 0.083(6) -0.008(4) -0.006(4) 0.002(4)
C1C 0.064(5) 0.051(5) 0.046(4) -0.016(3) -0.008(4) -0.001(4)
C10C 0.077(6) 0.058(5) 0.064(5) 0.017(4) 0.036(5) 0.024(4)
C4C 0.089(7) 0.066(5) 0.043(4) -0.022(4) 0.013(4) -0.015(5)
C2C 0.083(6) 0.073(6) 0.039(4) -0.013(4) -0.014(4) -0.008(5)
C7C 0.102(7) 0.043(4) 0.058(5) 0.001(4) 0.042(5) 0.014(4)
C8B 0.068(6) 0.055(5) 0.055(5) 0.008(4) -0.008(4) 0.016(4)
C16B 0.047(5) 0.078(6) 0.048(4) -0.017(4) 0.009(3) -0.011(4)
C17C 0.051(5) 0.087(6) 0.039(4) -0.004(4) 0.001(3) 0.015(4)
C14B 0.043(4) 0.051(4) 0.075(5) -0.016(4) -0.004(4) 0.009(4)
C15A 0.072(6) 0.041(4) 0.069(5) -0.017(4) -0.027(4) 0.013(4)
C1B 0.053(5) 0.057(5) 0.082(6) 0.028(4) 0.015(4) 0.009(4)
C11B 0.063(5) 0.061(5) 0.062(5) 0.007(4) -0.026(4) 0.018(4)
C3C 0.095(7) 0.092(7) 0.039(4) -0.021(4) -0.010(5) -0.011(6)
C16A 0.050(5) 0.036(4) 0.086(6) -0.006(4) -0.017(4) 0.001(3)
C8A 0.055(5) 0.099(8) 0.042(5) 0.021(5) -0.003(4) -0.005(5)
C15C 0.062(6) 0.086(7) 0.058(5) 0.021(5) -0.015(4) 0.004(5)
C14C 0.053(5) 0.064(5) 0.079(6) 0.027(5) 0.000(4) 0.018(4)
C16C 0.054(5) 0.095(7) 0.044(4) 0.008(4) -0.004(4) 0.013(5)
C15B 0.047(5) 0.075(6) 0.078(6) -0.030(5) 0.008(4) 0.005(4)
C11C 0.136(9) 0.078(6) 0.091(7) 0.017(5) 0.078(7) 0.045(6)
C3A 0.080(6) 0.042(5) 0.072(6) 0.019(4) -0.011(5) -0.006(4)
C11A 0.072(6) 0.102(7) 0.049(5) -0.006(5) 0.010(4) -0.029(5)
C9B 0.120(8) 0.064(6) 0.069(6) 0.021(5) -0.028(6) 0.017(6)
C4B 0.077(7) 0.098(7) 0.077(6) 0.045(5) 0.029(5) 0.025(5)
C2B 0.050(5) 0.094(7) 0.124(8) 0.058(6) 0.031(5) 0.026(5)
O2C' 0.170(19) 0.098(12) 0.069(8) -0.046(8) 0.009(8) 0.039(12)
C3B 0.087(7) 0.095(7) 0.105(8) 0.055(6) 0.050(6) 0.030(6)
C8C 0.111(8) 0.050(6) 0.077(7) -0.012(6) 0.034(5) 0.013(5)
C8C' 0.111(8) 0.050(6) 0.077(7) -0.012(6) 0.034(5) 0.013(5)
O1C' 0.22(2) 0.054(10) 0.115(13) -0.002(9) 0.080(13) 0.065(12)
C9A 0.172(14) 0.255(19) 0.073(8) 0.053(10) 0.041(8) -0.013(13)
C9C' 0.33(5) 0.078(16) 0.16(3) -0.048(18) -0.11(3) 0.074(19)
O1 0.130(15) 0.152(16) 0.108(12) 0.060(11) -0.058(11) -0.044(12)
O2C 0.116(8) 0.106(10) 0.114(10) -0.058(8) 0.012(7) 0.032(7)
O1C 0.108(7) 0.075(7) 0.079(7) -0.028(6) 0.042(5) 0.007(6)
C9C 0.118(19) 0.175(19) 0.28(3) -0.17(2) 0.012(19) 0.039(14)

loop_
_atom_type_symbol
_atom_type_description
_atom_type_scat_dispersion_real
_atom_type_scat_dispersion_imag
_atom_type_scat_source
C C 0.0033 0.0016 'International Tables Vol C Tables 4.2.6.8 and 6.1.1.4'
H H 0.0000 0.0000 'International Tables Vol C Tables 4.2.6.8 and 6.1.1.4'
Eu Eu -0.1578 3.6682 'International Tables Vol C Tables 4.2.6.8 and 6.1.1.4'
N N 0.0061 0.0033 'International Tables Vol C Tables 4.2.6.8 and 6.1.1.4'
O O 0.0106 0.0060 'International Tables Vol C Tables 4.2.6.8 and 6.1.1.4'

loop_
_geom_angle_atom_site_label_1
_geom_angle_atom_site_label_2
_geom_angle_atom_site_label_3
_geom_angle
N3B Eu01 N1C 79.80(17)
N3B Eu01 N1B 124.86(17)
N3B Eu01 N1A 83.98(17)
N1C Eu01 N1B 87.81(18)
N1C Eu01 N1A 79.19(16)
N3A Eu01 N3B 81.98(16)
N3A Eu01 N1C 147.35(17)
N3A Eu01 N1B 80.70(17)
N3A Eu01 N1A 125.45(16)
N3A Eu01 N3C 81.86(17)
N2C Eu01 N3B 139.40(18)
N2C Eu01 N1C 63.11(18)
N2C Eu01 N3A 138.51(18)
N2C Eu01 N2B 116.38(17)
N2C Eu01 N2A 120.49(17)
N2C Eu01 N1B 72.09(18)
N2C Eu01 N1A 73.85(17)
N2C Eu01 N3C 62.81(18)
N2B Eu01 N3B 63.25(17)
N2B Eu01 N1C 73.48(17)
N2B Eu01 N3A 74.16(17)
N2B Eu01 N2A 123.10(17)
N2B Eu01 N1B 61.70(17)
N2B Eu01 N1A 140.16(17)
N2B Eu01 N3C 136.19(18)
N2A Eu01 N3B 74.90(16)
N2A Eu01 N1C 135.58(17)
N2A Eu01 N3A 62.96(17)
N2A Eu01 N1B 136.57(17)
N2A Eu01 N1A 62.50(16)
N2A Eu01 N3C 73.50(17)
N1A Eu01 N1B 145.83(17)
N3C Eu01 N3B 148.32(16)
N3C Eu01 N1C 125.83(18)
N3C Eu01 N1B 78.80(17)
N3C Eu01 N1A 83.50(18)
C13B N3B Eu01 118.1(4)
C17B N3B Eu01 123.0(5)
C17B N3B C13B 117.5(6)
C5C N1C Eu01 116.2(5)
C1C N1C Eu01 122.3(4)
C1C N1C C5C 118.0(6)
C13A N3A Eu01 118.4(4)
C17A N3A Eu01 122.6(4)
C17A N3A C13A 118.9(6)
C12C N2C Eu01 125.1(4)
C6C N2C Eu01 125.1(5)
C6C N2C C12C 108.8(6)
C12B N2B Eu01 125.0(4)
C6B N2B Eu01 127.3(4)
C6B N2B C12B 107.5(5)
C6A N2A Eu01 126.8(4)
C6A N2A C12A 107.4(5)
C12A N2A Eu01 125.2(4)
C5B N1B Eu01 116.7(4)
C1B N1B Eu01 122.7(4)
C1B N1B C5B 118.1(6)
C5A N1A Eu01 117.1(4)
C1A N1A Eu01 122.3(4)
C1A N1A C5A 117.6(6)
C8B O2B C9B 115.9(7)
C13C N3C Eu01 118.5(4)
C17C N3C Eu01 123.2(5)
C17C N3C C13C 118.2(6)
N2A C6A C5A 115.9(5)
N2A C6A C7A 109.4(6)
C7A C6A C5A 134.6(6)
N1A C5A C6A 114.7(5)
N1A C5A C4A 120.9(6)
C4A C5A C6A 124.4(6)
N2B C12B C13B 117.1(5)
N2B C12B C10B 110.4(6)
C10B C12B C13B 132.4(6)
N3B C13B C12B 114.8(6)
N3B C13B C14B 120.6(7)
C14B C13B C12B 124.7(7)
N3C C13C C12C 115.1(6)
N3C C13C C14C 119.1(7)
C14C C13C C12C 125.7(7)
N2B C6B C7B 109.5(6)
N2B C6B C5B 115.8(6)
C7B C6B C5B 134.7(6)
N1A C1A H1A 118.4
N1A C1A C2A 123.3(7)
C2A C1A H1A 118.4
N3A C13A C12A 115.9(6)
N3A C13A C14A 119.0(7)
C14A C13A C12A 125.2(7)
C8A O2A C9A 112.6(9)
N2A C12A C13A 116.7(6)
N2A C12A C10A 111.0(6)
C10A C12A C13A 132.3(6)
N3B C17B H17B 117.9
N3B C17B C16B 124.2(7)
C16B C17B H17B 117.9
N1C C5C C6C 113.7(6)
N1C C5C C4C 121.0(7)
C4C C5C C6C 125.3(7)
C6B C7B C8B 126.7(7)
C10B C7B C6B 107.7(6)
C10B C7B C8B 125.4(7)
N2C C12C C13C 116.6(6)
N2C C12C C10C 109.2(7)
C10C C12C C13C 134.2(7)
C12B C10B C11B 125.5(7)
C7B C10B C12B 104.8(6)
C7B C10B C11B 129.8(7)
C13A C14A H14A 119.6
C15A C14A C13A 120.7(7)
C15A C14A H14A 119.6
N2C C6C C5C 117.0(6)
N2C C6C C7C 108.3(7)
C7C C6C C5C 134.6(7)
N3A C17A H17A 118.1
N3A C17A C16A 123.7(7)
C16A C17A H17A 118.1
C6A C7A C8A 126.0(8)
C10A C7A C6A 107.2(6)
C10A C7A C8A 126.6(7)
C12A C10A C11A 127.2(7)
C7A C10A C12A 105.1(6)
C7A C10A C11A 127.6(7)
C5A C4A H4A 119.7
C3A C4A C5A 120.5(7)
C3A C4A H4A 119.7
N1B C5B C6B 115.2(6)
N1B C5B C4B 120.0(7)
C4B C5B C6B 124.7(7)
C1A C2A H2A 120.8
C1A C2A C3A 118.4(7)
C3A C2A H2A 120.8
N1C C1C H1C 118.3
N1C C1C C2C 123.4(8)
C2C C1C H1C 118.3
C12C C10C C11C 125.5(8)
C7C C10C C12C 106.3(7)
C7C C10C C11C 128.1(8)
C5C C4C H4C 120.5
C3C C4C C5C 119.0(8)
C3C C4C H4C 120.5
C1C C2C H2C 121.1
C3C C2C C1C 117.8(8)
C3C C2C H2C 121.1
C6C C7C C8C 120.3(10)
C6C C7C C8C' 141.3(13)
C10C C7C C6C 107.3(7)
C10C C7C C8C 132.3(9)
C10C C7C C8C' 110.8(11)
O2B C8B C7B 114.9(8)
O1B C8B O2B 121.3(8)
O1B C8B C7B 123.4(7)
C17B C16B H16B 120.9
C15B C16B C17B 118.2(8)
C15B C16B H16B 120.9
N3C C17C H17C 117.7
N3C C17C C16C 124.5(8)
C16C C17C H17C 117.7
C13B C14B H14B 120.1
C15B C14B C13B 119.7(8)
C15B C14B H14B 120.1
C14A C15A H15A 119.8
C14A C15A C16A 120.4(7)
C16A C15A H15A 119.8
N1B C1B H1B 118.0
N1B C1B C2B 124.0(8)
C2B C1B H1B 118.0
C10B C11B H11A 109.5
C10B C11B H11B 109.5
C10B C11B H11C 109.5
H11A C11B H11B 109.5
H11A C11B H11C 109.5
H11B C11B H11C 109.5
C4C C3C H3C 119.7
C2C C3C C4C 120.5(7)
C2C C3C H3C 119.7
C17A C16A H16A 121.4
C15A C16A C17A 117.3(7)
C15A C16A H16A 121.4
O1A C8A O2A 121.9(8)
O1A C8A C7A 126.1(8)
O2A C8A C7A 112.0(9)
C14C C15C H15C 120.0
C14C C15C C16C 120.0(8)
C16C C15C H15C 120.0
C13C C14C H14C 119.8
C15C C14C C13C 120.5(8)
C15C C14C H14C 119.8
C17C C16C H16C 121.2
C15C C16C C17C 117.6(8)
C15C C16C H16C 121.2
C16B C15B C14B 119.7(8)
C16B C15B H15B 120.1
C14B C15B H15B 120.1
C10C C11C H11D 109.5
C10C C11C H11E 109.5
C10C C11C H11F 109.5
H11D C11C H11E 109.5
H11D C11C H11F 109.5
H11E C11C H11F 109.5
C4A C3A C2A 119.2(7)
C4A C3A H3A 120.4
C2A C3A H3A 120.4
C10A C11A H11G 109.5
C10A C11A H11H 109.5
C10A C11A H11I 109.5
H11G C11A H11H 109.5
H11G C11A H11I 109.5
H11H C11A H11I 109.5
O2B C9B H9BA 109.5
O2B C9B H9BB 109.5
O2B C9B H9BC 109.5
H9BA C9B H9BB 109.5
H9BA C9B H9BC 109.5
H9BB C9B H9BC 109.5
C5B C4B H4B 120.2
C3B C4B C5B 119.6(8)
C3B C4B H4B 120.2
C1B C2B H2B 121.4
C1B C2B C3B 117.1(8)
C3B C2B H2B 121.4
C8C' O2C' C9C' 104.8(19)
C4B C3B C2B 120.7(8)
C4B C3B H3B 119.7
C2B C3B H3B 119.7
O2C C8C C7C 111.9(14)
O1C C8C C7C 125.6(15)
O1C C8C O2C 120.0(17)
O2C' C8C' C7C 107.3(15)
O1C' C8C' C7C 124.1(18)
O1C' C8C' O2C' 128(2)
O2A C9A H9AA 109.5
O2A C9A H9AB 109.5
O2A C9A H9AC 109.5
H9AA C9A H9AB 109.5
H9AA C9A H9AC 109.5
H9AB C9A H9AC 109.5
O2C' C9C' H9CA 109.5
O2C' C9C' H9CB 109.5
O2C' C9C' H9CC 109.5
H9CA C9C' H9CB 109.5
H9CA C9C' H9CC 109.5
H9CB C9C' H9CC 109.5
H1D O1 H1E 104.5
C8C O2C C9C 113.8(15)
O2C C9C H9CD 109.5
O2C C9C H9CE 109.5
O2C C9C H9CF 109.5
H9CD C9C H9CE 109.5
H9CD C9C H9CF 109.5
H9CE C9C H9CF 109.5

loop_
_geom_bond_atom_site_label_1
_geom_bond_atom_site_label_2
_geom_bond_distance
Eu01 N3B 2.640(6)
Eu01 N1C 2.658(5)
Eu01 N3A 2.635(5)
Eu01 N2C 2.412(5)
Eu01 N2B 2.425(5)
Eu01 N2A 2.429(5)
Eu01 N1B 2.685(5)
Eu01 N1A 2.683(5)
Eu01 N3C 2.639(6)
N3B C13B 1.367(8)
N3B C17B 1.347(9)
N1C C5C 1.357(9)
N1C C1C 1.344(9)
N3A C13A 1.362(8)
N3A C17A 1.346(8)
N2C C12C 1.380(9)
N2C C6C 1.354(8)
N2B C12B 1.373(8)
N2B C6B 1.346(8)
N2A C6A 1.354(8)
N2A C12A 1.366(8)
N1B C5B 1.353(8)
N1B C1B 1.341(9)
N1A C5A 1.365(8)
N1A C1A 1.342(8)
O2B C8B 1.325(9)
O2B C9B 1.460(10)
N3C C13C 1.360(9)
N3C C17C 1.333(9)
C6A C5A 1.466(9)
C6A C7A 1.423(9)
C5A C4A 1.389(9)
C12B C13B 1.448(10)
C12B C10B 1.416(9)
O1A C8A 1.188(10)
C13B C14B 1.397(10)
O1B C8B 1.245(10)
C13C C12C 1.444(10)
C13C C14C 1.412(10)
C6B C7B 1.414(9)
C6B C5B 1.458(10)
C1A H1A 0.9500
C1A C2A 1.381(10)
C13A C12A 1.441(10)
C13A C14A 1.410(9)
O2A C8A 1.354(10)
O2A C9A 1.495(13)
C12A C10A 1.411(9)
C17B H17B 0.9500
C17B C16B 1.374(10)
C5C C6C 1.459(10)
C5C C4C 1.381(9)
C7B C10B 1.400(10)
C7B C8B 1.459(10)
C12C C10C 1.411(10)
C10B C11B 1.529(10)
C14A H14A 0.9500
C14A C15A 1.356(11)
C6C C7C 1.432(10)
C17A H17A 0.9500
C17A C16A 1.384(10)
C7A C10A 1.403(11)
C7A C8A 1.453(11)
C10A C11A 1.530(10)
C4A H4A 0.9500
C4A C3A 1.352(11)
C5B C4B 1.393(10)
C2A H2A 0.9500
C2A C3A 1.382(11)
C1C H1C 0.9500
C1C C2C 1.372(9)
C10C C7C 1.402(12)
C10C C11C 1.580(12)
C4C H4C 0.9500
C4C C3C 1.376(12)
C2C H2C 0.9500
C2C C3C 1.360(12)
C7C C8C 1.48(2)
C7C C8C' 1.47(3)
C16B H16B 0.9500
C16B C15B 1.366(11)
C17C H17C 0.9500
C17C C16C 1.373(10)
C14B H14B 0.9500
C14B C15B 1.383(12)
C15A H15A 0.9500
C15A C16A 1.375(11)
C1B H1B 0.9500
C1B C2B 1.366(11)
C11B H11A 0.9800
C11B H11B 0.9800
C11B H11C 0.9800
C3C H3C 0.9500
C16A H16A 0.9500
C15C H15C 0.9500
C15C C14C 1.357(12)
C15C C16C 1.365(12)
C14C H14C 0.9500
C16C H16C 0.9500
C15B H15B 0.9500
C11C H11D 0.9800
C11C H11E 0.9800
C11C H11F 0.9800
C3A H3A 0.9500
C11A H11G 0.9800
C11A H11H 0.9800
C11A H11I 0.9800
C9B H9BA 0.9800
C9B H9BB 0.9800
C9B H9BC 0.9800
C4B H4B 0.9500
C4B C3B 1.356(12)
C2B H2B 0.9500
C2B C3B 1.369(13)
O2C' C8C' 1.357(18)
O2C' C9C' 1.507(18)
C3B H3B 0.9500
C8C O2C 1.337(15)
C8C O1C 1.171(16)
C8C' O1C' 1.248(17)
C9A H9AA 0.9800
C9A H9AB 0.9800
C9A H9AC 0.9800
C9C' H9CA 0.9800
C9C' H9CB 0.9800
C9C' H9CC 0.9800
O1 H1D 0.8715
O1 H1E 0.8710
O2C C9C 1.476(15)
C9C H9CD 0.9800
C9C H9CE 0.9800
C9C H9CF 0.9800

loop_
_geom_hbond_atom_site_label_D
_geom_hbond_atom_site_label_H
_geom_hbond_atom_site_label_A
_geom_hbond_distance_DH
_geom_hbond_distance_HA
_geom_hbond_distance_DA
_geom_hbond_angle_DHA
_geom_hbond_site_symmetry_A
_geom_hbond_publ_flag
C4A H4A O1A 0.95 2.33 2.964(11) 123.6 . yes
C4C H4C O1C 0.95 2.39 2.874(15) 111.1 . yes
C11B H11B O2B 0.98 2.19 2.908(11) 128.5 . yes
C11C H11E O1C' 0.98 1.80 2.56(3) 131.6 . yes
C11A H11H O2A 0.98 2.11 2.826(12) 128.4 . yes
C4B H4B O1B 0.95 2.33 2.944(11) 121.6 . yes
C9C' H9CA O1C' 0.98 2.26 2.67(4) 103.6 . yes
O1 H1D O1B 0.87 2.06 2.921(16) 169.7 . yes
O1 H1E O1C' 0.87 2.25 2.91(3) 132.0 1_545 yes
C9C H9CE O1C 0.98 2.11 2.54(2) 104.4 . yes
